data_2003314
loop_
_publ_author_name
'De Azevedo, Jnr, W. F.'
'Mascarenhas, Y. P.'
'De Sousa, G. F.'
'Filgueiras, C. A. L.'

_publ_section_title <i>cis</i>-[1,2-Bis(propylsulfinyl)ethane-<i>S</i>,<i>S</i>']dichloroplatinum(II)
_journal_issue 4
_journal_name_full 'Acta Crystallographica Section C'
_journal_page_first 619
_journal_page_last 621
_journal_paper_doi 10.1107/S0108270194009868
_journal_volume 51
_journal_year 1995
_chemical_formula_sum 'C8 H18 Cl2 O2 Pt S2'
_chemical_formula_weight 476.34
_space_group_IT_number 19
_symmetry_cell_setting orthorhombic
_symmetry_space_group_name_Hall 'P 2ac 2ab'
_symmetry_space_group_name_H-M 'P 21 21 21'
_atom_type_scat_source 'Cromer & Mann (1968)'
_cell_angle_alpha 90
_cell_angle_beta 90
_cell_angle_gamma 90
_cell_formula_units_Z 4
_cell_length_a 7.360(2)
_cell_length_b 9.793(2)
_cell_length_c 19.369(2)
_cell_measurement_reflns_used 25
_cell_measurement_temperature 296
_cell_measurement_theta_max 22.68
_cell_measurement_theta_min 13.45
_cell_volume 1396.0(5)
_diffrn_measurement_device 'Enraf-Nonius CAD-4'
_diffrn_measurement_method \w-2\q
_diffrn_radiation_type MoK\a
_diffrn_radiation_wavelength 0.71073
_diffrn_reflns_av_R_equivalents 0.04
_diffrn_reflns_limit_h_max 8
_diffrn_reflns_limit_h_min 0
_diffrn_reflns_limit_k_max 11
_diffrn_reflns_limit_k_min 0
_diffrn_reflns_limit_l_max 22
_diffrn_reflns_limit_l_min 0
_diffrn_reflns_number 1464
_diffrn_reflns_theta_max 25
_diffrn_standards_decay_% 'not significant'
_diffrn_standards_interval_time 30
_diffrn_standards_number 2
_exptl_absorpt_coefficient_mu 10.81
_exptl_absorpt_correction_T_max 0.683
_exptl_absorpt_correction_T_min 0.392
_exptl_absorpt_correction_type empirical
_exptl_crystal_colour colorless
_exptl_crystal_density_diffrn 2.27
_exptl_crystal_description 'rectangular plate'
_exptl_crystal_size_max 0.60
_exptl_crystal_size_mid 0.43
_exptl_crystal_size_min 0.15
_refine_diff_density_max 1.31
_refine_diff_density_min -3.83
_refine_ls_goodness_of_fit_obs 1.43
_refine_ls_hydrogen_treatment noref
_refine_ls_number_parameters 136
_refine_ls_number_reflns 1369
_refine_ls_R_factor_obs 0.047
_refine_ls_shift/esd_max 0.001
_refine_ls_structure_factor_coef F
_refine_ls_weighting_details 'w = 2.4089/[\s^2^(F~o~) + 0.00071F~o~^2^]'
_refine_ls_weighting_scheme calc
_refine_ls_wR_factor_obs 0.052
_reflns_number_observed 1369
_reflns_number_total 1437
_reflns_observed_criterion I>3\s(I)
_cod_data_source_file bk1039.cif
_cod_data_source_block bk1039a
_cod_depositor_comments
;
The following automatic conversions were performed:

'_refine_ls_weighting_scheme' value 'w = 2.4089/[\s^2^(F~o~) +
0.00071F~o~^2^]' was changed to 'calc'. New tag
'_refine_ls_weighting_details' was created. The value of the new tag
was set to 'w = 2.4089/[\s^2^(F~o~) + 0.00071F~o~^2^]'.

Automatic conversion script
Id: cif_fix_values 3143 2015-03-26 13:38:13Z robertas 
;
_cod_original_cell_volume 1396.1(4)
_cod_database_code 2003314

loop_
_symmetry_equiv_pos_as_xyz
x,y,z
1/2-x,-y,1/2+z
-x,1/2+y,1/2-z
1/2+x,1/2-y,-z

loop_
_atom_site_label
_atom_site_fract_x
_atom_site_fract_y
_atom_site_fract_z
_atom_site_B_iso_or_equiv
Pt .1098(1) .5153(1) .4903(1) 2.34(2)
Cl(1) -.1032(6) .5203(6) .4031(3) 3.7(2)
Cl(2) -.0734(7) .6548(6) .5583(3) 4.0(2)
S(1) .3089(6) .4866(5) .5741(2) 2.7(1)
S(2) .2911(6) .3955(5) .4222(2) 2.7(1)
O(S1) .271(2) .366(1) .6159(7) 3.8(4)
O(S2) .222(2) .273(2) .3890(8) 4.7(5)
C(1) .375(3) .514(2) .359(1) 3.5(6)
C(2) .487(2) .437(2) .3033(9) 3.5(6)
C(3) .555(3) .531(4) .250(1) 6(1)
C(4) .352(3) .631(2) .630(1) 3.6(6)
C(5) .497(3) .605(3) .682(1) 5.0(8)
C(6) .511(5) .717(3) .731(1) 7(1)
C(7) .491(2) .362(2) .4718(9) 3.0(5)
C(8) .522(2) .472(2) .529(1) 4.2(6)
H1(C1) .460 .589 .384 7.(1)
H2(C1) .261 .565 .334 7.(1)
H1(C2) .402 .361 .2794 7.(1)
H2(C2) .602 .388 .3280 7.(1)
H1(C3) .632 .474 .212 7.(1)
H2(C3) .641 .607 .273 7.(1)
H3(C3) .441 .580 .224 7.(1)
H1(C4) .228 .656 .657 7.(1)
H2(C4) .393 .717 .598 7.(1)
H1(C5) .625 .593 .655 7.(1)
H2(C5) .465 .512 .709 7.(1)
H1(C6) .617 .695 .768 7.(1)
H2(C6) .383 .729 .757 7.(1)
H3(C6) .544 .810 .703 7.(1)
H1(C7) .607 .361 .4376 7.(1)
H2(C7) .477 .264 .4963 7.(1)
H1(C8) .629 .442 .564 7.(1)
H2(C8) .557 .570 .506 7.(1)

loop_
_geom_angle_atom_site_label_1
_geom_angle_atom_site_label_2
_geom_angle_atom_site_label_3
_geom_angle
_geom_angle_publ_flag
Cl(1) Pt Cl(2) 90.5(2) yes
Cl(1) Pt S(1) 173.8(2) yes
Cl(1) Pt S(2) 89.1(2) yes
Cl(2) Pt S(1) 92.5(2) yes
Cl(2) Pt S(2) 176.1(2) yes
S(1) Pt S(2) 88.3(2) yes
O(S1) S(1) C(4) 109.5(8) yes
O(S1) S(1) C(8) 112.4(9) yes
C(4) S(1) C(8) 101.0(9) yes
O(S2) S(2) C(1) 110.6(9) yes
O(S2) S(2) C(7) 112.0(9) yes
C(1) S(2) C(7) 101.6(8) yes
S(2) C(1) C(2) 110.0(10) yes
C(1) C(2) C(3) 111.0(10) yes
S(1) C(4) C(5) 113.0(10) yes
C(4) C(5) C(6) 111.0(10) yes
S(2) C(7) C(8) 112.0(10) yes
S(1) C(8) C(7) 105.0(10) yes

loop_
_geom_bond_atom_site_label_1
_geom_bond_atom_site_label_2
_geom_bond_distance
_geom_bond_publ_flag
Pt Cl(1) 2.305(5) yes
Pt Cl(2) 2.328(5) yes
Pt S(1) 2.205(4) yes
Pt S(2) 2.213(4) yes
S(1) O(S1) 1.460(10) yes
S(1) C(4) 1.81(2) yes
S(1) C(8) 1.80(2) yes
S(2) O(S2) 1.45(2) yes
S(2) C(1) 1.80(2) yes
S(2) C(7) 1.79(2) yes
C(1) C(2) 1.55(3) yes
C(2) C(3) 1.47(4) yes
C(4) C(5) 1.49(3) yes
C(5) C(6) 1.45(4) yes
C(7) C(8) 1.58(3) yes
